data_4321528
loop_
_publ_author_name
'Marianne P. Wilkerson'
'Carol J. Burns'
'Harry J. Dewey'
'Jerod M. Martin'
'David E. Morris'
'Robert T. Paine'
'Brian L. Scott'

_publ_section_title
;
 Basicity of Uranyl Oxo Ligands upon Coordination of Alkoxides
;
_journal_name_full 'Inorganic Chemistry'
_journal_page_first 5277
_journal_page_last 5285
_journal_paper_doi 10.1021/ic000142u
_journal_volume 39
_journal_year 2000
_chemical_formula_sum 'C56 H120 O16 U4'
_chemical_formula_weight 2001.64
_chemical_name_systematic
;
  ?
;
_space_group_IT_number 82
_symmetry_cell_setting tetragonal
_symmetry_space_group_name_Hall 'I -4'
_symmetry_space_group_name_H-M 'I -4'
_atom_sites_solution_hydrogens geom
_atom_sites_solution_primary direct
_atom_sites_solution_secondary difmap
_audit_creation_method SHELXL
_cell_angle_alpha 90.00
_cell_angle_beta 90.00
_cell_angle_gamma 90.00
_cell_formula_units_Z 2
_cell_length_a 17.8570(6)
_cell_length_b 17.8570(6)
_cell_length_c 11.4489(6)
_cell_measurement_temperature 203(2)
_cell_volume 3650.7(3)
_computing_cell_refinement 'SAINT 4.051 (Bruker, 1996)'
_computing_data_collection 'SMART 4.210 (Bruker, 1996)'
_computing_data_reduction 'SAINT 4.051 (Bruker, 1996)'
_computing_molecular_graphics 'SHELXTL 5.1 (Bruker, 1997)'
_computing_publication_material 'SHELXTL 5.1 (Bruker, 1997)'
_computing_structure_refinement 'SHELXTL 5.1 (Bruker, 1997)'
_computing_structure_solution 'SHELXTL 5.1 (Bruker, 1997)'
_diffrn_ambient_temperature 203(2)
_diffrn_measurement_device 'Siemens P4\CCD'
_diffrn_measurement_method '\w  and \f scans'
_diffrn_radiation_monochromator graphite
_diffrn_radiation_source 'fine-focus sealed tube'
_diffrn_radiation_type MoK\a
_diffrn_radiation_wavelength 0.71073
_diffrn_reflns_av_R_equivalents 0.0000
_diffrn_reflns_av_sigmaI/netI 0.0275
_diffrn_reflns_limit_h_max 15
_diffrn_reflns_limit_h_min -15
_diffrn_reflns_limit_k_max 22
_diffrn_reflns_limit_k_min 0
_diffrn_reflns_limit_l_max 14
_diffrn_reflns_limit_l_min 0
_diffrn_reflns_number 1981
_diffrn_reflns_theta_max 26.42
_diffrn_reflns_theta_min 1.61
_diffrn_standards_decay_% '< 2'
_exptl_absorpt_coefficient_mu 8.899
_exptl_absorpt_correction_T_max 0.54
_exptl_absorpt_correction_T_min 0.41
_exptl_absorpt_correction_type empirical
_exptl_crystal_colour 'watermelon red'
_exptl_crystal_density_diffrn 1.821
_exptl_crystal_density_method 'not measured'
_exptl_crystal_description 'irregular block'
_exptl_crystal_F_000 1904
_exptl_crystal_size_max 0.10
_exptl_crystal_size_mid 0.08
_exptl_crystal_size_min 0.07
_refine_diff_density_max 0.387
_refine_diff_density_min -0.584
_refine_diff_density_rms 0.090
_refine_ls_abs_structure_details 'Flack H D (1983), Acta Cryst. A39, 876-881'
_refine_ls_abs_structure_Flack 0.472(13)
_refine_ls_extinction_coef 'not refined'
_refine_ls_extinction_method none
_refine_ls_goodness_of_fit_all 0.940
_refine_ls_goodness_of_fit_obs 0.935
_refine_ls_hydrogen_treatment noref
_refine_ls_matrix_type full
_refine_ls_number_parameters 173
_refine_ls_number_reflns 1981
_refine_ls_number_restraints 0
_refine_ls_restrained_S_all 0.940
_refine_ls_restrained_S_obs 0.935
_refine_ls_R_factor_all 0.0230
_refine_ls_R_factor_obs 0.0198
_refine_ls_shift/esd_max -0.001
_refine_ls_shift/esd_mean 0.000
_refine_ls_structure_factor_coef Fsqd
_refine_ls_weighting_details 'calc w=1/[\s^2^(Fo^2^)+(0.0303P)^2^+0.0000P] where P=(Fo^2^+2Fc^2^)/3'
_refine_ls_weighting_scheme calc
_refine_ls_wR_factor_all 0.0435
_refine_ls_wR_factor_obs 0.0421
_reflns_number_observed 1887
_reflns_number_total 1981
_reflns_observed_criterion >2sigma(I)
_cod_data_source_file ic000142u_3.cif
_cod_data_source_block C56H120O16U4
_cod_database_code 4321528

loop_
_symmetry_equiv_pos_as_xyz
'x, y, z'
'-x, -y, z'
'y, -x, -z'
'-y, x, -z'
'x+1/2, y+1/2, z+1/2'
'-x+1/2, -y+1/2, z+1/2'
'y+1/2, -x+1/2, -z+1/2'
'-y+1/2, x+1/2, -z+1/2'

loop_
_atom_site_aniso_label
_atom_site_aniso_U_11
_atom_site_aniso_U_22
_atom_site_aniso_U_33
_atom_site_aniso_U_23
_atom_site_aniso_U_13
_atom_site_aniso_U_12
U1 0.02401(12) 0.02341(12) 0.02397(9) 0.00059(8) -0.00145(8) 0.00123(10)
O1 0.031(2) 0.027(2) 0.020(2) 0.001(2) 0.001(2) -0.002(2)
O2 0.038(3) 0.030(3) 0.036(3) -0.007(2) -0.001(2) 0.005(2)
O3 0.045(3) 0.042(3) 0.040(3) -0.001(2) -0.011(2) 0.010(2)
O4 0.025(2) 0.032(2) 0.024(2) 0.000(2) 0.006(2) 0.002(2)
C1 0.066(6) 0.049(5) 0.084(7) -0.025(5) -0.028(5) 0.007(5)
C2 0.063(6) 0.054(6) 0.077(7) -0.001(5) -0.034(5) 0.009(5)
C2A 0.060(6) 0.086(8) 0.094(8) -0.008(6) -0.048(6) 0.012(6)
C3 0.045(5) 0.050(5) 0.044(4) 0.009(4) -0.012(4) 0.009(4)
C4 0.045(5) 0.040(5) 0.068(6) 0.003(4) -0.013(4) 0.018(4)
C4A 0.068(6) 0.087(7) 0.074(8) -0.003(6) 0.011(6) 0.025(5)
C5 0.067(7) 0.048(6) 0.119(10) 0.005(6) -0.018(6) 0.016(5)
C6 0.029(4) 0.062(5) 0.064(6) 0.001(4) 0.003(4) -0.002(4)
C7 0.032(4) 0.037(4) 0.050(5) 0.000(3) 0.009(3) -0.006(3)
C7A 0.045(5) 0.067(6) 0.079(6) 0.003(5) 0.026(5) -0.008(4)
C8 0.032(4) 0.031(4) 0.035(4) 0.002(3) 0.007(3) 0.006(3)
C9 0.044(4) 0.048(5) 0.027(4) -0.007(3) 0.009(3) 0.003(4)
C9A 0.075(6) 0.075(7) 0.032(4) 0.013(4) -0.005(4) 0.023(5)
C10 0.064(6) 0.086(7) 0.036(4) -0.020(4) 0.001(5) -0.001(5)

loop_
_atom_site_label
_atom_site_type_symbol
_atom_site_fract_x
_atom_site_fract_y
_atom_site_fract_z
_atom_site_U_iso_or_equiv
_atom_site_thermal_displace_type
_atom_site_occupancy
_atom_site_calc_flag
_atom_site_refinement_flags
_atom_site_disorder_group
U1 U 0.398797(11) 0.102449(11) 0.23320(2) 0.02379(7) Uani 1 d . .
O1 O 0.4194(2) 0.0136(2) 0.1572(4) 0.0259(9) Uani 1 d . .
O2 O 0.3804(3) 0.1816(2) 0.3236(4) 0.0349(11) Uani 1 d . .
O3 O 0.3128(3) 0.1296(3) 0.1203(5) 0.0423(12) Uani 1 d . .
O4 O 0.3475(2) 0.0128(2) 0.3517(4) 0.0272(10) Uani 1 d . .
C1 C 0.2588(6) 0.0275(5) -0.0550(10) 0.066(3) Uani 1 d . .
H1A H 0.2275(6) -0.0134(5) -0.0789(10) 0.100 Uiso 1 calc R .
H1B H 0.2952(6) 0.0100(5) 0.0003(10) 0.100 Uiso 1 calc R .
H1C H 0.2839(6) 0.0479(5) -0.1219(10) 0.100 Uiso 1 calc R .
C2 C 0.2105(6) 0.0883(5) 0.0017(10) 0.065(3) Uani 1 d . .
H2 H 0.1870(6) 0.0659(5) 0.0707(10) 0.078 Uiso 1 calc R .
C2A C 0.1473(6) 0.1100(6) -0.0819(11) 0.080(3) Uani 1 d . .
H2A1 H 0.1201(6) 0.0660(6) -0.1046(11) 0.120 Uiso 1 calc R .
H2A2 H 0.1681(6) 0.1335(6) -0.1500(11) 0.120 Uiso 1 calc R .
H2A3 H 0.1139(6) 0.1443(6) -0.0436(11) 0.120 Uiso 1 calc R .
C3 C 0.2553(4) 0.1538(5) 0.0430(7) 0.046(2) Uani 1 d . .
H3 H 0.2808(4) 0.1737(5) -0.0262(7) 0.056 Uiso 1 calc R .
C4 C 0.2115(5) 0.2201(5) 0.0964(8) 0.051(2) Uani 1 d . .
H4 H 0.1735(5) 0.2353(5) 0.0394(8) 0.061 Uiso 1 calc R .
C4A C 0.1716(6) 0.2003(6) 0.2072(10) 0.076(3) Uani 1 d . .
H4A1 H 0.1396(6) 0.1579(6) 0.1937(10) 0.115 Uiso 1 calc R .
H4A2 H 0.1419(6) 0.2421(6) 0.2323(10) 0.115 Uiso 1 calc R .
H4A3 H 0.2076(6) 0.1881(6) 0.2665(10) 0.115 Uiso 1 calc R .
C5 C 0.2622(6) 0.2852(5) 0.1153(11) 0.078(3) Uani 1 d . .
H5A H 0.2872(6) 0.2972(5) 0.0435(11) 0.117 Uiso 1 calc R .
H5B H 0.2986(6) 0.2728(5) 0.1739(11) 0.117 Uiso 1 calc R .
H5C H 0.2333(6) 0.3275(5) 0.1406(11) 0.117 Uiso 1 calc R .
C6 C 0.1864(4) -0.0094(5) 0.3216(8) 0.052(2) Uani 1 d . .
H6A H 0.2208(4) -0.0158(5) 0.2579(8) 0.078 Uiso 1 calc R .
H6B H 0.1671(4) 0.0408(5) 0.3208(8) 0.078 Uiso 1 calc R .
H6C H 0.1458(4) -0.0442(5) 0.3136(8) 0.078 Uiso 1 calc R .
C7 C 0.2258(4) -0.0231(4) 0.4337(7) 0.040(2) Uani 1 d . .
H7 H 0.2431(4) -0.0752(4) 0.4329(7) 0.048 Uiso 1 calc R .
C7A C 0.1728(5) -0.0145(6) 0.5379(9) 0.064(3) Uani 1 d . .
H7A1 H 0.1995(5) -0.0246(6) 0.6090(9) 0.095 Uiso 1 calc R .
H7A2 H 0.1320(5) -0.0492(6) 0.5303(9) 0.095 Uiso 1 calc R .
H7A3 H 0.1536(5) 0.0357(6) 0.5399(9) 0.095 Uiso 1 calc R .
C8 C 0.2961(4) 0.0273(4) 0.4467(6) 0.033(2) Uani 1 d . .
H8 H 0.2792(4) 0.0792(4) 0.4383(6) 0.039 Uiso 1 calc R .
C9 C 0.3363(4) 0.0220(4) 0.5644(6) 0.040(2) Uani 1 d . .
H9 H 0.3000(4) 0.0363(4) 0.6245(6) 0.048 Uiso 1 calc R .
C9A C 0.3612(5) -0.0578(5) 0.5918(7) 0.061(3) Uani 1 d . .
H9A1 H 0.3860(5) -0.0587(5) 0.6662(7) 0.091 Uiso 1 calc R .
H9A2 H 0.3949(5) -0.0749(5) 0.5323(7) 0.091 Uiso 1 calc R .
H9A3 H 0.3182(5) -0.0900(5) 0.5943(7) 0.091 Uiso 1 calc R .
C10 C 0.4009(5) 0.0777(5) 0.5714(7) 0.062(3) Uani 1 d . .
H10A H 0.4252(5) 0.0732(5) 0.6459(7) 0.093 Uiso 1 calc R .
H10B H 0.3819(5) 0.1277(5) 0.5624(7) 0.093 Uiso 1 calc R .
H10C H 0.4363(5) 0.0674(5) 0.5104(7) 0.093 Uiso 1 calc R .

loop_
_atom_type_symbol
_atom_type_description
_atom_type_scat_dispersion_real
_atom_type_scat_dispersion_imag
_atom_type_scat_source
C C 0.0033 0.0016 'International Tables Vol C Tables 4.2.6.8 and 6.1.1.4'
H H 0.0000 0.0000 'International Tables Vol C Tables 4.2.6.8 and 6.1.1.4'
O O 0.0106 0.0060 'International Tables Vol C Tables 4.2.6.8 and 6.1.1.4'
U U -9.6767 9.6646 'International Tables Vol C Tables 4.2.6.8 and 6.1.1.4'

loop_
_geom_angle_atom_site_label_1
_geom_angle_atom_site_label_2
_geom_angle_atom_site_label_3
_geom_angle
_geom_angle_site_symmetry_1
_geom_angle_site_symmetry_3
_geom_angle_publ_flag
O2 U1 O1 172.6(2) . . ?
O2 U1 O3 92.3(2) . . ?
O1 U1 O3 93.1(2) . . ?
O2 U1 O4 97.9(2) . . ?
O1 U1 O4 76.0(2) . . ?
O3 U1 O4 103.7(2) . . ?
O2 U1 O4 95.5(2) . 7 ?
O1 U1 O4 87.8(2) . 7 ?
O3 U1 O4 106.7(2) . 7 ?
O4 U1 O4 146.1(2) . 7 ?
O2 U1 O1 89.0(2) . 7 ?
O1 U1 O1 86.4(2) . 7 ?
O3 U1 O1 170.5(2) . 7 ?
O4 U1 O1 85.39(14) . 7 ?
O4 U1 O1 63.81(14) 7 7 ?
O2 U1 U1 97.32(15) . 7 ?
O1 U1 U1 81.18(14) . 7 ?
O3 U1 U1 143.8(2) . 7 ?
O4 U1 U1 109.34(11) . 7 ?
O4 U1 U1 37.80(10) 7 7 ?
O1 U1 U1 26.82(10) 7 7 ?
O2 U1 U1 136.6(2) . 8_545 ?
O1 U1 U1 36.51(13) . 8_545 ?
O3 U1 U1 107.12(14) . 8_545 ?
O4 U1 U1 40.53(11) . 8_545 ?
O4 U1 U1 114.41(10) 7 8_545 ?
O1 U1 U1 77.99(10) 7 8_545 ?
U1 U1 U1 89.366(1) 7 8_545 ?
U1 O1 U1 116.7(2) . 8_545 ?
C3 O3 U1 175.8(5) . . ?
C8 O4 U1 125.1(4) . . ?
C8 O4 U1 133.2(4) . 8_545 ?
U1 O4 U1 101.7(2) . 8_545 ?
C3 C2 C2A 113.2(8) . . ?
C3 C2 C1 112.8(8) . . ?
C2A C2 C1 109.3(9) . . ?
O3 C3 C2 110.2(7) . . ?
O3 C3 C4 110.6(7) . . ?
C2 C3 C4 117.0(7) . . ?
C4A C4 C5 110.5(9) . . ?
C4A C4 C3 113.3(7) . . ?
C5 C4 C3 110.4(7) . . ?
C6 C7 C7A 111.3(7) . . ?
C6 C7 C8 111.7(6) . . ?
C7A C7 C8 111.6(7) . . ?
O4 C8 C9 110.7(5) . . ?
O4 C8 C7 109.7(6) . . ?
C9 C8 C7 115.4(6) . . ?
C8 C9 C9A 112.1(6) . . ?
C8 C9 C10 111.2(6) . . ?
C9A C9 C10 112.3(7) . . ?

loop_
_geom_bond_atom_site_label_1
_geom_bond_atom_site_label_2
_geom_bond_distance
_geom_bond_site_symmetry_2
_geom_bond_publ_flag
U1 O2 1.783(4) . ?
U1 O1 1.846(4) . ?
U1 O3 2.065(5) . ?
U1 O4 2.289(4) . ?
U1 O4 2.427(4) 7 ?
U1 O1 2.435(4) 7 ?
U1 U1 3.6570(3) 7 ?
U1 U1 3.6570(3) 8_545 ?
O1 U1 2.435(4) 8_545 ?
O3 C3 1.424(8) . ?
O4 C8 1.448(7) . ?
O4 U1 2.427(4) 8_545 ?
C1 C2 1.530(13) . ?
C2 C3 1.494(13) . ?
C2 C2A 1.530(12) . ?
C3 C4 1.545(11) . ?
C4 C4A 1.497(14) . ?
C4 C5 1.489(12) . ?
C6 C7 1.485(12) . ?
C7 C7A 1.531(11) . ?
C7 C8 1.551(10) . ?
C8 C9 1.529(11) . ?
C9 C9A 1.525(11) . ?
C9 C10 1.525(12) . ?
